data_4074562
loop_
_publ_author_name
'Ishiwata, Koji'
'Kuwata, Shigeki'
'Ikariya, Takao'

_publ_section_title
;
 A Sulfonylimido-Bridged Coordinatively Unsaturated Diiridium
 Complex:&#x00A0; Intramolecular C&#x2212;H Bond Activation Promoted by a
 Weak Acid
;
_journal_issue 25
_journal_name_full Organometallics
_journal_page_first 5847
_journal_paper_doi 10.1021/om060777m
_journal_volume 25
_journal_year 2006
_chemical_formula_moiety 'C34 H44 Ir2 N2 O4 S2 '
_chemical_formula_sum 'C34 H44 Ir2 N2 O4 S2'
_chemical_formula_weight 993.29
_space_group_IT_number 14
_symmetry_cell_setting monoclinic
_symmetry_Int_Tables_number 14
_symmetry_space_group_name_Hall '-P 2ybc'
_symmetry_space_group_name_H-M 'P 1 21/c 1'
_cell_angle_alpha 90
_cell_angle_beta 113.210(8)
_cell_angle_gamma 90
_cell_formula_units_Z 4
_cell_length_a 14.195(9)
_cell_length_b 14.417(8)
_cell_length_c 17.929(11)
_cell_measurement_reflns_used 13507
_cell_measurement_temperature 193
_cell_measurement_theta_max 31.5
_cell_measurement_theta_min 2.5
_cell_volume 3372(4)
_computing_cell_refinement CrystalClear
_computing_data_collection CrystalClear
_computing_data_reduction CrystalStructure
_computing_publication_material 'CrystalStructure 3.6.0'
_computing_structure_refinement CRYSTALS
_computing_structure_solution SIR92
_diffrn_detector_area_resol_mean 7.31
_diffrn_measured_fraction_theta_full 0.9912
_diffrn_measured_fraction_theta_max 0.8954
_diffrn_measurement_device_type 'Rigaku Saturn'
_diffrn_measurement_method \w
_diffrn_radiation_type 'Mo K\a'
_diffrn_radiation_wavelength 0.7107
_diffrn_reflns_av_R_equivalents 0.059
_diffrn_reflns_limit_h_max 19
_diffrn_reflns_limit_h_min -17
_diffrn_reflns_limit_k_max 20
_diffrn_reflns_limit_k_min -15
_diffrn_reflns_limit_l_max 25
_diffrn_reflns_limit_l_min -25
_diffrn_reflns_number 30520
_diffrn_reflns_theta_full 27.50
_diffrn_reflns_theta_max 31.36
_exptl_absorpt_coefficient_mu 8.070
_exptl_absorpt_correction_T_max 0.446
_exptl_absorpt_correction_T_min 0.239
_exptl_absorpt_correction_type multi-scan
_exptl_absorpt_process_details 'Jacobson, R. (1998) Private communication'
_exptl_crystal_colour 'dark red'
_exptl_crystal_density_diffrn 1.956
_exptl_crystal_density_method 'not measured'
_exptl_crystal_description block
_exptl_crystal_F_000 1920.00
_exptl_crystal_size_max 0.30
_exptl_crystal_size_mid 0.20
_exptl_crystal_size_min 0.10
_refine_diff_density_max 2.34
_refine_diff_density_min -1.67
_refine_ls_extinction_coef 18.5(77)
_refine_ls_extinction_method 'Larson (1970) Crystallographic Computing eq. 22'
_refine_ls_goodness_of_fit_ref 1.008
_refine_ls_hydrogen_treatment refall
_refine_ls_number_parameters 442
_refine_ls_number_reflns 7690
_refine_ls_R_factor_gt 0.0400
_refine_ls_shift/su_max 0.0030
_refine_ls_structure_factor_coef Fsqd
_refine_ls_weighting_details 'w = 1/[0.0002Fo^2^ + 1.0000\s(Fo^2^)]/(4Fo^2^)'
_refine_ls_weighting_scheme calc
_refine_ls_wR_factor_ref 0.1050
_reflns_number_gt 5826
_reflns_number_total 9954
_reflns_threshold_expression F^2^>2.0\s(F^2^)
_cod_data_source_file om060777msi20060825_061937.cif
_cod_data_source_block '__compound1'
_cod_original_cell_volume 3372.4(35)
_cod_original_formula_sum 'C34 H44 Ir2 N2 O4 S2 '
_cod_database_code 4074562

loop_
_symmetry_equiv_pos_site_id
_symmetry_equiv_pos_as_xyz
1 +X,+Y,+Z
2 -X,1/2+Y,1/2-Z
3 -X,-Y,-Z
4 +X,1/2-Y,1/2+Z

loop_
_atom_site_label
_atom_site_type_symbol
_atom_site_fract_x
_atom_site_fract_y
_atom_site_fract_z
_atom_site_U_iso_or_equiv
_atom_site_adp_type
_atom_site_occupancy
_atom_site_symmetry_multiplicity
_atom_site_calc_flag
_atom_site_refinement_flags
Ir(1) Ir 0.22862(2) 0.21943(2) 0.43452(2) 0.01798(8) Uani 1.00 1 d .
Ir(2) Ir 0.18846(2) 0.39446(2) 0.35620(2) 0.01872(8) Uani 1.00 1 d .
S(1) S 0.3627(2) 0.27510(13) 0.32812(12) 0.0218(5) Uani 1.00 1 d .
S(2) S -0.0149(2) 0.2842(1) 0.3526(1) 0.0279(5) Uani 1.00 1 d .
O(1) O 0.4566(4) 0.2982(4) 0.3967(4) 0.029(2) Uani 1.00 1 d .
O(2) O 0.3469(4) 0.3274(4) 0.2555(4) 0.028(2) Uani 1.00 1 d .
O(3) O -0.0505(5) 0.3695(4) 0.3769(4) 0.040(2) Uani 1.00 1 d .
O(4) O -0.0370(5) 0.2007(4) 0.3872(5) 0.042(2) Uani 1.00 1 d .
N(1) N 0.2596(5) 0.2771(4) 0.3449(4) 0.022(2) Uani 1.00 1 d .
N(2) N 0.1016(5) 0.2866(4) 0.3626(4) 0.023(2) Uani 1.00 1 d .
C(1) C 0.3713(6) 0.1568(6) 0.3037(5) 0.025(2) Uani 1.00 1 d .
C(2) C 0.2832(7) 0.1060(6) 0.2590(5) 0.030(2) Uani 1.00 1 d .
C(3) C 0.2926(7) 0.0156(6) 0.2329(6) 0.033(2) Uani 1.00 1 d .
C(4) C 0.3862(7) -0.0251(6) 0.2523(6) 0.033(2) Uani 1.00 1 d .
C(5) C 0.4740(7) 0.0254(6) 0.2978(6) 0.035(3) Uani 1.00 1 d .
C(6) C 0.4667(6) 0.1157(6) 0.3233(5) 0.029(2) Uani 1.00 1 d .
C(7) C 0.3944(10) -0.1209(6) 0.2227(7) 0.050(3) Uani 1.00 1 d .
C(8) C -0.0845(7) 0.2765(6) 0.2437(6) 0.032(2) Uani 1.00 1 d .
C(9) C -0.1875(7) 0.2637(7) 0.2136(7) 0.041(3) Uani 1.00 1 d .
C(10) C -0.2470(7) 0.2583(7) 0.1306(7) 0.047(3) Uani 1.00 1 d .
C(11) C -0.1998(7) 0.2682(6) 0.0742(6) 0.039(3) Uani 1.00 1 d .
C(12) C -0.0955(8) 0.2833(7) 0.1050(7) 0.047(3) Uani 1.00 1 d .
C(13) C -0.0375(7) 0.2863(8) 0.1891(7) 0.048(3) Uani 1.00 1 d .
C(14) C -0.2618(9) 0.2652(8) -0.0144(8) 0.063(4) Uani 1.00 1 d .
C(15) C 0.3255(6) 0.2199(6) 0.5619(4) 0.023(2) Uani 1.00 1 d .
C(16) C 0.3662(6) 0.1541(6) 0.5245(5) 0.026(2) Uani 1.00 1 d .
C(17) C 0.2891(7) 0.0865(5) 0.4852(5) 0.030(2) Uani 1.00 1 d .
C(18) C 0.2006(6) 0.1057(6) 0.5037(5) 0.026(2) Uani 1.00 1 d .
C(19) C 0.2220(6) 0.1900(6) 0.5504(5) 0.027(2) Uani 1.00 1 d .
C(20) C 0.3813(8) 0.3034(7) 0.6104(6) 0.038(3) Uani 1.00 1 d .
C(21) C 0.4762(7) 0.1526(7) 0.5308(6) 0.040(3) Uani 1.00 1 d .
C(22) C 0.2999(9) 0.0025(7) 0.4397(7) 0.049(3) Uani 1.00 1 d .
C(23) C 0.1080(7) 0.0460(7) 0.4819(6) 0.041(3) Uani 1.00 1 d .
C(24) C 0.1524(7) 0.2378(7) 0.5834(6) 0.040(3) Uani 1.00 1 d .
C(25) C 0.2617(7) 0.5178(6) 0.4214(6) 0.032(2) Uani 1.00 1 d .
C(26) C 0.1517(7) 0.5242(5) 0.4006(6) 0.028(2) Uani 1.00 1 d .
C(27) C 0.0991(6) 0.5206(5) 0.3156(5) 0.026(2) Uani 1.00 1 d .
C(28) C 0.1779(6) 0.5135(5) 0.2828(5) 0.026(2) Uani 1.00 1 d .
C(29) C 0.2776(6) 0.5174(5) 0.3483(6) 0.029(2) Uani 1.00 1 d .
C(30) C 0.3480(9) 0.5221(7) 0.5049(6) 0.053(3) Uani 1.00 1 d .
C(31) C 0.1047(10) 0.5343(7) 0.4625(8) 0.055(4) Uani 1.00 1 d .
C(32) C -0.0145(7) 0.5309(6) 0.2646(7) 0.044(3) Uani 1.00 1 d .
C(33) C 0.1577(9) 0.5069(7) 0.1922(6) 0.042(3) Uani 1.00 1 d .
C(34) C 0.3809(7) 0.5215(7) 0.3415(7) 0.043(3) Uani 1.00 1 d .
H(1) H 0.2173 0.1323 0.2461 0.034 Uiso 1.00 1 c R
H(2) H 0.2324 -0.0178 0.2011 0.040 Uiso 1.00 1 c R
H(3) H 0.5396 -0.0019 0.3115 0.044 Uiso 1.00 1 c R
H(4) H 0.5273 0.1492 0.3541 0.033 Uiso 1.00 1 c R
H(5) H 0.3925 -0.1653 0.2612 0.064 Uiso 1.00 1 c R
H(6) H 0.4573 -0.1263 0.2160 0.064 Uiso 1.00 1 c R
H(7) H 0.3389 -0.1316 0.1722 0.064 Uiso 1.00 1 c R
H(8) H -0.2204 0.2582 0.2504 0.048 Uiso 1.00 1 c R
H(9) H -0.3188 0.2481 0.1118 0.053 Uiso 1.00 1 c R
H(10) H -0.0623 0.2920 0.0687 0.054 Uiso 1.00 1 c R
H(11) H 0.0345 0.2952 0.2090 0.056 Uiso 1.00 1 c R
H(12) H -0.2666 0.2031 -0.0333 0.067 Uiso 1.00 1 c R
H(13) H -0.2295 0.3025 -0.0411 0.067 Uiso 1.00 1 c R
H(14) H -0.3285 0.2885 -0.0255 0.067 Uiso 1.00 1 c R
H(15) H 0.4473 0.3075 0.6089 0.045 Uiso 1.00 1 c R
H(16) H 0.3882 0.2970 0.6651 0.045 Uiso 1.00 1 c R
H(17) H 0.3434 0.3580 0.5877 0.045 Uiso 1.00 1 c R
H(18) H 0.4857 0.1006 0.5020 0.048 Uiso 1.00 1 c R
H(19) H 0.5218 0.1485 0.5862 0.048 Uiso 1.00 1 c R
H(20) H 0.4896 0.2080 0.5080 0.048 Uiso 1.00 1 c R
H(21) H 0.2392 -0.0337 0.4241 0.060 Uiso 1.00 1 c R
H(22) H 0.3568 -0.0334 0.4737 0.060 Uiso 1.00 1 c R
H(23) H 0.3102 0.0213 0.3927 0.060 Uiso 1.00 1 c R
H(24) H 0.0616 0.0734 0.5018 0.046 Uiso 1.00 1 c R
H(25) H 0.1275 -0.0137 0.5055 0.046 Uiso 1.00 1 c R
H(26) H 0.0758 0.0402 0.4246 0.046 Uiso 1.00 1 c R
H(27) H 0.1861 0.2907 0.6139 0.051 Uiso 1.00 1 c R
H(28) H 0.1357 0.1963 0.6175 0.051 Uiso 1.00 1 c R
H(29) H 0.0913 0.2567 0.5398 0.051 Uiso 1.00 1 c R
H(30) H 0.3200 0.5257 0.5450 0.053 Uiso 1.00 1 c R
H(31) H 0.3891 0.5753 0.5085 0.053 Uiso 1.00 1 c R
H(32) H 0.3890 0.4679 0.5136 0.053 Uiso 1.00 1 c R
H(33) H 0.0321 0.5354 0.4357 0.074 Uiso 1.00 1 c R
H(34) H 0.1277 0.5904 0.4919 0.074 Uiso 1.00 1 c R
H(35) H 0.1248 0.4833 0.4990 0.074 Uiso 1.00 1 c R
H(36) H -0.0259 0.5325 0.2087 0.049 Uiso 1.00 1 c R
H(37) H -0.0386 0.5869 0.2788 0.049 Uiso 1.00 1 c R
H(38) H -0.0503 0.4798 0.2744 0.049 Uiso 1.00 1 c R
H(39) H 0.2212 0.5029 0.1862 0.053 Uiso 1.00 1 c R
H(40) H 0.1216 0.5605 0.1649 0.053 Uiso 1.00 1 c R
H(41) H 0.1178 0.4532 0.1694 0.053 Uiso 1.00 1 c R
H(42) H 0.4342 0.5233 0.3942 0.055 Uiso 1.00 1 c R
H(43) H 0.3841 0.5755 0.3123 0.055 Uiso 1.00 1 c R
H(44) H 0.3891 0.4680 0.3136 0.055 Uiso 1.00 1 c R

loop_
_atom_site_aniso_label
_atom_site_aniso_U_11
_atom_site_aniso_U_22
_atom_site_aniso_U_33
_atom_site_aniso_U_12
_atom_site_aniso_U_13
_atom_site_aniso_U_23
Ir(1) 0.0125(2) 0.0198(2) 0.0204(2) -0.00095(11) 0.00511(12) -0.00003(11)
Ir(2) 0.0117(1) 0.0188(2) 0.0228(2) -0.00052(11) 0.00373(12) -0.00038(12)
S(1) 0.0196(9) 0.0218(10) 0.0282(10) 0.0024(7) 0.0138(8) 0.0032(8)
S(2) 0.0122(9) 0.0288(11) 0.0412(13) -0.0031(8) 0.0089(9) -0.0029(9)
O(1) 0.018(3) 0.035(3) 0.032(3) -0.005(2) 0.009(3) -0.001(3)
O(2) 0.029(3) 0.025(3) 0.038(4) 0.004(2) 0.023(3) 0.011(3)
O(3) 0.023(3) 0.042(4) 0.058(5) -0.002(3) 0.020(3) -0.013(3)
O(4) 0.022(3) 0.039(4) 0.062(5) -0.012(3) 0.013(3) 0.008(3)
N(1) 0.019(3) 0.021(3) 0.026(4) 0.004(3) 0.008(3) 0.006(3)
N(2) 0.010(3) 0.023(3) 0.030(4) -0.004(3) 0.003(3) 0.000(3)
C(1) 0.023(4) 0.035(5) 0.019(4) 0.005(3) 0.011(3) 0.012(3)
C(2) 0.023(4) 0.027(4) 0.035(5) 0.006(3) 0.007(4) 0.003(4)
C(3) 0.039(5) 0.028(5) 0.034(5) 0.002(4) 0.016(4) 0.003(4)
C(4) 0.039(5) 0.034(5) 0.032(5) 0.013(4) 0.022(4) 0.004(4)
C(5) 0.031(5) 0.037(5) 0.041(5) 0.014(4) 0.020(4) 0.006(4)
C(6) 0.021(4) 0.036(5) 0.026(4) 0.003(4) 0.005(4) 0.007(4)
C(7) 0.072(8) 0.026(5) 0.062(7) 0.010(5) 0.036(7) -0.000(5)
C(8) 0.021(4) 0.026(4) 0.039(5) 0.002(3) 0.001(4) -0.002(4)
C(9) 0.024(5) 0.038(5) 0.058(7) -0.002(4) 0.013(5) -0.004(5)
C(10) 0.014(4) 0.054(6) 0.064(7) 0.002(4) 0.005(5) 0.004(5)
C(11) 0.033(5) 0.019(4) 0.045(6) 0.006(4) -0.007(4) -0.004(4)
C(12) 0.033(5) 0.058(7) 0.044(6) -0.006(5) 0.009(5) -0.009(5)
C(13) 0.016(4) 0.067(7) 0.056(7) -0.008(4) 0.010(5) -0.013(5)
C(14) 0.042(6) 0.041(6) 0.084(9) 0.000(5) 0.000(6) -0.017(6)
C(15) 0.019(4) 0.036(4) 0.010(4) -0.001(3) 0.003(3) 0.003(3)
C(16) 0.016(4) 0.039(5) 0.020(4) 0.003(3) 0.004(3) 0.011(3)
C(17) 0.037(5) 0.014(4) 0.032(5) 0.006(3) 0.008(4) 0.005(3)
C(18) 0.021(4) 0.028(4) 0.027(4) -0.009(3) 0.007(3) 0.007(3)
C(19) 0.023(4) 0.037(5) 0.023(4) 0.002(4) 0.011(4) 0.006(4)
C(20) 0.036(5) 0.046(6) 0.030(5) -0.016(4) 0.012(4) -0.004(4)
C(21) 0.022(4) 0.057(6) 0.041(6) 0.009(4) 0.013(4) 0.007(5)
C(22) 0.062(7) 0.039(6) 0.049(7) 0.009(5) 0.025(6) 0.002(5)
C(23) 0.032(5) 0.046(6) 0.036(5) -0.018(4) 0.004(4) 0.011(4)
C(24) 0.029(5) 0.057(6) 0.042(6) 0.001(4) 0.024(5) 0.000(5)
C(25) 0.028(4) 0.020(4) 0.044(5) 0.000(3) 0.009(4) 0.001(4)
C(26) 0.032(5) 0.017(4) 0.038(5) -0.005(3) 0.017(4) -0.004(3)
C(27) 0.021(4) 0.017(4) 0.040(5) 0.004(3) 0.014(4) 0.002(3)
C(28) 0.028(4) 0.021(4) 0.032(5) 0.008(3) 0.013(4) 0.009(3)
C(29) 0.017(4) 0.019(4) 0.047(5) -0.004(3) 0.009(4) 0.005(4)
C(30) 0.054(7) 0.041(6) 0.039(6) -0.016(5) -0.007(5) -0.004(5)
C(31) 0.076(8) 0.039(6) 0.070(8) -0.017(6) 0.049(7) -0.017(5)
C(32) 0.023(5) 0.032(5) 0.067(7) 0.007(4) 0.007(5) 0.006(5)
C(33) 0.059(7) 0.036(5) 0.038(5) 0.011(5) 0.027(5) 0.008(4)
C(34) 0.028(5) 0.037(5) 0.073(8) -0.014(4) 0.031(5) -0.007(5)

loop_
_atom_type_symbol
_atom_type_description
_atom_type_scat_dispersion_real
_atom_type_scat_dispersion_imag
_atom_type_scat_source
C C 0.003 0.002
;
International Tables for Crystallography
(1992, Vol. C, Tables 4.2.6.8 and 6.1.1.4)
;
H H 0.000 0.000
;
International Tables for Crystallography
(1992, Vol. C, Table 6.1.1.4)
;
Ir Ir -1.444 7.990
;
International Tables for Crystallography
(1992, Vol. C, Tables 4.2.6.8 and 6.1.1.4)
;
N N 0.006 0.003
;
International Tables for Crystallography
(1992, Vol. C, Tables 4.2.6.8 and 6.1.1.4)
;
O O 0.011 0.006
;
International Tables for Crystallography
(1992, Vol. C, Tables 4.2.6.8 and 6.1.1.4)
;
S S 0.125 0.123
;
International Tables for Crystallography
(1992, Vol. C, Tables 4.2.6.8 and 6.1.1.4)
;

loop_
_geom_angle_atom_site_label_1
_geom_angle_atom_site_label_2
_geom_angle_atom_site_label_3
_geom_angle
Ir(1) Ir(2) N(1) 45.1(2)
N(1) Ir(1) Ir(2) 45.5(2)
Ir(1) Ir(2) N(2) 45.0(2)
N(2) Ir(1) Ir(2) 45.3(2)
C(15) Ir(1) Ir(2) 116.3(2)
C(16) Ir(1) Ir(2) 133.9(2)
C(17) Ir(1) Ir(2) 166.4(3)
C(18) Ir(1) Ir(2) 154.6(2)
C(19) Ir(1) Ir(2) 125.1(2)
Ir(1) Ir(2) C(25) 120.4(2)
Ir(1) Ir(2) C(26) 127.9(3)
Ir(1) Ir(2) C(27) 152.7(3)
Ir(1) Ir(2) C(28) 166.9(3)
Ir(1) Ir(2) C(29) 137.4(2)
Ir(1) N(1) Ir(2) 89.4(3)
Ir(1) N(1) S(1) 130.2(3)
N(2) Ir(1) N(1) 73.2(3)
C(15) Ir(1) N(1) 126.8(3)
C(16) Ir(1) N(1) 110.7(3)
C(17) Ir(1) N(1) 122.1(4)
C(18) Ir(1) N(1) 155.8(3)
C(19) Ir(1) N(1) 163.5(3)
Ir(1) N(2) Ir(2) 89.7(2)
Ir(1) N(2) S(2) 133.9(4)
C(15) Ir(1) N(2) 135.9(3)
C(16) Ir(1) N(2) 173.7(3)
C(17) Ir(1) N(2) 144.2(3)
C(18) Ir(1) N(2) 114.1(3)
C(19) Ir(1) N(2) 110.2(3)
Ir(1) C(15) C(16) 72.8(4)
C(16) Ir(1) C(15) 37.8(3)
C(17) Ir(1) C(15) 64.7(3)
C(18) Ir(1) C(15) 65.4(3)
Ir(1) C(15) C(19) 70.3(4)
C(19) Ir(1) C(15) 39.7(3)
Ir(1) C(15) C(20) 125.7(6)
Ir(1) C(16) C(15) 69.4(4)
Ir(1) C(16) C(17) 69.1(4)
C(17) Ir(1) C(16) 38.3(3)
C(18) Ir(1) C(16) 64.5(3)
C(19) Ir(1) C(16) 64.6(3)
Ir(1) C(16) C(21) 130.5(7)
Ir(1) C(17) C(16) 72.6(4)
Ir(1) C(17) C(18) 71.8(5)
C(18) Ir(1) C(17) 39.0(4)
C(19) Ir(1) C(17) 65.1(4)
Ir(1) C(17) C(22) 126.8(7)
Ir(1) C(18) C(17) 69.2(5)
Ir(1) C(18) C(19) 69.7(5)
C(19) Ir(1) C(18) 38.7(3)
Ir(1) C(18) C(23) 128.7(6)
Ir(1) C(19) C(15) 69.9(5)
Ir(1) C(19) C(18) 71.6(5)
Ir(1) C(19) C(24) 125.0(6)
Ir(2) N(1) S(1) 124.2(4)
N(2) Ir(2) N(1) 72.6(3)
C(25) Ir(2) N(1) 126.2(3)
C(26) Ir(2) N(1) 163.3(3)
C(27) Ir(2) N(1) 156.3(3)
C(28) Ir(2) N(1) 121.9(4)
C(29) Ir(2) N(1) 110.0(3)
Ir(2) N(2) S(2) 129.9(4)
C(25) Ir(2) N(2) 141.3(4)
C(26) Ir(2) N(2) 113.7(3)
C(27) Ir(2) N(2) 112.1(3)
C(28) Ir(2) N(2) 139.5(3)
C(29) Ir(2) N(2) 177.3(3)
Ir(2) C(25) C(26) 71.0(4)
C(26) Ir(2) C(25) 39.4(3)
C(27) Ir(2) C(25) 65.4(3)
C(28) Ir(2) C(25) 64.7(3)
Ir(2) C(25) C(29) 73.4(5)
C(29) Ir(2) C(25) 37.7(4)
Ir(2) C(25) C(30) 126.7(6)
Ir(2) C(26) C(25) 69.6(5)
Ir(2) C(26) C(27) 71.0(5)
C(27) Ir(2) C(26) 37.8(3)
C(28) Ir(2) C(26) 64.2(4)
C(29) Ir(2) C(26) 64.0(4)
Ir(2) C(26) C(31) 126.2(6)
Ir(2) C(27) C(26) 71.2(4)
Ir(2) C(27) C(28) 68.7(4)
C(28) Ir(2) C(27) 39.6(4)
C(29) Ir(2) C(27) 65.2(3)
Ir(2) C(27) C(32) 128.8(6)
Ir(2) C(28) C(27) 71.7(5)
Ir(2) C(28) C(29) 73.8(5)
C(29) Ir(2) C(28) 38.7(3)
Ir(2) C(28) C(33) 122.8(6)
Ir(2) C(29) C(25) 68.9(5)
Ir(2) C(29) C(28) 67.5(5)
Ir(2) C(29) C(34) 129.0(6)
N(1) S(1) O(1) 115.9(4)
O(2) S(1) O(1) 114.1(4)
C(1) S(1) O(1) 107.5(3)
N(1) S(1) O(2) 109.2(4)
C(1) S(1) O(2) 106.3(4)
C(1) S(1) N(1) 102.7(4)
S(1) C(1) C(2) 120.8(6)
S(1) C(1) C(6) 120.1(6)
O(4) S(2) O(3) 114.5(5)
N(2) S(2) O(3) 114.5(4)
C(8) S(2) O(3) 105.5(4)
N(2) S(2) O(4) 111.2(4)
C(8) S(2) O(4) 107.0(4)
C(8) S(2) N(2) 102.9(4)
S(2) C(8) C(9) 118.8(9)
S(2) C(8) C(13) 122.9(6)
C(6) C(1) C(2) 118.9(8)
C(1) C(2) C(3) 119.7(8)
C(1) C(6) C(5) 120.3(7)
C(2) C(3) C(4) 121.5(8)
C(3) C(4) C(5) 118.7(8)
C(3) C(4) C(7) 120.6(8)
C(4) C(5) C(6) 120.9(9)
C(7) C(4) C(5) 120.7(9)
C(13) C(8) C(9) 118.2(9)
C(8) C(9) C(10) 122(1)
C(8) C(13) C(12) 120.8(9)
C(9) C(10) C(11) 119.7(9)
C(10) C(11) C(12) 117.6(9)
C(10) C(11) C(14) 120(1)
C(11) C(12) C(13) 121(1)
C(14) C(11) C(12) 121(1)
C(15) C(16) C(17) 108.5(8)
C(19) C(15) C(16) 108.1(7)
C(20) C(15) C(16) 126.1(8)
C(15) C(16) C(21) 125.1(7)
C(15) C(19) C(18) 107.5(8)
C(20) C(15) C(19) 125.7(8)
C(15) C(19) C(24) 126.0(7)
C(16) C(17) C(18) 108.8(8)
C(21) C(16) C(17) 126.3(9)
C(16) C(17) C(22) 126(1)
C(17) C(18) C(19) 106.9(7)
C(22) C(17) C(18) 124.2(8)
C(17) C(18) C(23) 125.9(8)
C(23) C(18) C(19) 127.0(9)
C(18) C(19) C(24) 126.5(8)
C(25) C(26) C(27) 109.3(9)
C(29) C(25) C(26) 108.1(7)
C(30) C(25) C(26) 128.1(9)
C(25) C(26) C(31) 123.8(8)
C(25) C(29) C(28) 106.9(8)
C(30) C(25) C(29) 123.6(9)
C(25) C(29) C(34) 125.9(7)
C(26) C(27) C(28) 106.0(7)
C(31) C(26) C(27) 126.9(8)
C(26) C(27) C(32) 129(1)
C(27) C(28) C(29) 109.4(8)
C(32) C(27) C(28) 124.5(9)
C(27) C(28) C(33) 125.3(7)
C(33) C(28) C(29) 125.3(9)
C(28) C(29) C(34) 127(1)
C(1) C(2) H(1) 120.1358
C(1) C(6) H(4) 119.8982
H(1) C(2) C(3) 120.1631
C(2) C(3) H(2) 119.1385
H(2) C(3) C(4) 119.3715
C(4) C(5) H(3) 119.5611
C(4) C(7) H(5) 109.5304
C(4) C(7) H(6) 109.2193
C(4) C(7) H(7) 109.6523
C(5) C(6) H(4) 119.7807
H(3) C(5) C(6) 119.5725
H(6) C(7) H(5) 109.4774
H(7) C(7) H(5) 109.4809
H(7) C(7) H(6) 109.4667
C(8) C(9) H(8) 118.8377
C(8) C(13) H(11) 119.6159
H(8) C(9) C(10) 118.6643
C(9) C(10) H(9) 120.1398
H(9) C(10) C(11) 120.1235
C(11) C(12) H(10) 119.4099
C(11) C(14) H(12) 109.8581
C(11) C(14) H(13) 108.9269
C(11) C(14) H(14) 109.6192
C(12) C(13) H(11) 119.6013
H(10) C(12) C(13) 119.5112
H(13) C(14) H(12) 109.4779
H(14) C(14) H(12) 109.4660
H(14) C(14) H(13) 109.4778
C(15) C(20) H(17) 109.5463
C(15) C(20) H(15) 109.3834
C(15) C(20) H(16) 109.4873
C(16) C(21) H(20) 109.3460
C(16) C(21) H(18) 109.4788
C(16) C(21) H(19) 109.5901
C(17) C(22) H(23) 109.6175
C(17) C(22) H(21) 109.2559
C(17) C(22) H(22) 109.5436
C(18) C(23) H(26) 109.4521
C(18) C(23) H(24) 109.4110
C(18) C(23) H(25) 109.5467
C(19) C(24) H(29) 109.5118
C(19) C(24) H(27) 109.4192
C(19) C(24) H(28) 109.4683
H(17) C(20) H(15) 109.4711
H(16) C(20) H(15) 109.4656
H(17) C(20) H(16) 109.4735
H(20) C(21) H(18) 109.4696
H(19) C(21) H(18) 109.4735
H(20) C(21) H(19) 109.4692
H(23) C(22) H(21) 109.4671
H(22) C(22) H(21) 109.4715
H(23) C(22) H(22) 109.4715
H(26) C(23) H(24) 109.4711
H(25) C(23) H(24) 109.4718
H(26) C(23) H(25) 109.4746
H(29) C(24) H(27) 109.4777
H(28) C(24) H(27) 109.4742
H(29) C(24) H(28) 109.4761
C(25) C(30) H(32) 109.3569
C(25) C(30) H(30) 109.4730
C(25) C(30) H(31) 109.5873
C(26) C(31) H(35) 109.4091
C(26) C(31) H(33) 109.4858
C(26) C(31) H(34) 109.5204
C(27) C(32) H(38) 109.3576
C(27) C(32) H(36) 109.6773
C(27) C(32) H(37) 109.3698
C(28) C(33) H(41) 109.6064
C(28) C(33) H(39) 109.3739
C(28) C(33) H(40) 109.4250
C(29) C(34) H(44) 109.4442
C(29) C(34) H(42) 109.5495
C(29) C(34) H(43) 109.4182
H(32) C(30) H(30) 109.4667
H(31) C(30) H(30) 109.4712
H(32) C(30) H(31) 109.4721
H(35) C(31) H(33) 109.4697
H(34) C(31) H(33) 109.4714
H(35) C(31) H(34) 109.4708
H(38) C(32) H(36) 109.4772
H(37) C(32) H(36) 109.4721
H(38) C(32) H(37) 109.4731
H(41) C(33) H(39) 109.4683
H(40) C(33) H(39) 109.4815
H(41) C(33) H(40) 109.4721
H(44) C(34) H(42) 109.4726
H(43) C(34) H(42) 109.4682
H(44) C(34) H(43) 109.4746

loop_
_geom_bond_atom_site_label_1
_geom_bond_atom_site_label_2
_geom_bond_distance
Ir(1) Ir(2) 2.834(2)
Ir(1) N(1) 2.007(8)
Ir(1) N(2) 2.004(6)
Ir(1) C(15) 2.152(7)
Ir(1) C(16) 2.196(7)
Ir(1) C(17) 2.150(8)
Ir(1) C(18) 2.185(9)
Ir(1) C(19) 2.16(1)
Ir(2) N(1) 2.021(7)
Ir(2) N(2) 2.016(7)
Ir(2) C(25) 2.156(8)
Ir(2) C(26) 2.175(9)
Ir(2) C(27) 2.172(7)
Ir(2) C(28) 2.131(8)
Ir(2) C(29) 2.215(9)
S(1) O(1) 1.451(5)
S(1) O(2) 1.443(7)
S(1) N(1) 1.606(8)
S(1) C(1) 1.777(9)
S(2) O(3) 1.459(7)
S(2) O(4) 1.446(7)
S(2) N(2) 1.592(7)
S(2) C(8) 1.810(9)
C(1) C(2) 1.40(1)
C(1) C(6) 1.39(1)
C(2) C(3) 1.41(1)
C(3) C(4) 1.37(1)
C(4) C(5) 1.40(1)
C(4) C(7) 1.50(1)
C(5) C(6) 1.40(1)
C(8) C(9) 1.36(1)
C(8) C(13) 1.39(2)
C(9) C(10) 1.39(1)
C(10) C(11) 1.42(2)
C(11) C(12) 1.38(1)
C(11) C(14) 1.48(2)
C(12) C(13) 1.41(1)
C(15) C(16) 1.41(1)
C(15) C(19) 1.47(1)
C(15) C(20) 1.51(1)
C(16) C(17) 1.43(1)
C(16) C(21) 1.52(1)
C(17) C(18) 1.45(1)
C(17) C(22) 1.50(1)
C(18) C(19) 1.44(1)
C(18) C(23) 1.49(1)
C(19) C(24) 1.51(2)
C(25) C(26) 1.46(1)
C(25) C(29) 1.41(2)
C(25) C(30) 1.52(1)
C(26) C(27) 1.41(1)
C(26) C(31) 1.51(2)
C(27) C(28) 1.46(1)
C(27) C(32) 1.52(1)
C(28) C(29) 1.44(1)
C(28) C(33) 1.54(1)
C(29) C(34) 1.52(2)
C(2) H(1) 0.9499
C(3) H(2) 0.9500
C(5) H(3) 0.9500
C(6) H(4) 0.9500
C(7) H(5) 0.9500
C(7) H(6) 0.9500
C(7) H(7) 0.9500
C(9) H(8) 0.9500
C(10) H(9) 0.9500
C(12) H(10) 0.9500
C(13) H(11) 0.9500
C(14) H(12) 0.9500
C(14) H(13) 0.9499
C(14) H(14) 0.9500
C(20) H(15) 0.9500
C(20) H(16) 0.9500
C(20) H(17) 0.9500
C(21) H(18) 0.9500
C(21) H(19) 0.9500
C(21) H(20) 0.9499
C(22) H(21) 0.9500
C(22) H(22) 0.9501
C(22) H(23) 0.9500
C(23) H(24) 0.9500
C(23) H(25) 0.9499
C(23) H(26) 0.9500
C(24) H(27) 0.9500
C(24) H(28) 0.9500
C(24) H(29) 0.9500
C(30) H(30) 0.9500
C(30) H(31) 0.9501
C(30) H(32) 0.9499
C(31) H(33) 0.9500
C(31) H(34) 0.9500
C(31) H(35) 0.9500
C(32) H(36) 0.9500
C(32) H(37) 0.9500
C(32) H(38) 0.9501
C(33) H(39) 0.9499
C(33) H(40) 0.9499
C(33) H(41) 0.9500
C(34) H(42) 0.9500
C(34) H(43) 0.9499
C(34) H(44) 0.9501
H(35) C(31) 0.9500
